data_7103593
loop_
_publ_author_name
'Osawa, Masahisa'
'Hoshino, Mikio'

_publ_section_title
;
 Photochemistry and photophysics of the tetrahedral silver(I) complex
 with diphosphine ligands: [Ag(dppb)2]PF6 (dppb = 1,
 2-bis[diphenylphosphino]benzene).
;
_journal_issue 47
_journal_name_full 'Chemical communications (Cambridge, England)'
_journal_page_first 6384
_journal_page_last 6386
_journal_paper_doi 10.1039/b813844c
_journal_year 2008
_chemical_formula_moiety 'C60 H48 Ag P4, F6 P'
_chemical_formula_sum 'C60 H48 Ag F6 P5'
_chemical_formula_weight 1145.77
_space_group_IT_number 15
_symmetry_cell_setting monoclinic
_symmetry_Int_Tables_number 15
_symmetry_space_group_name_Hall '-C 2yc'
_symmetry_space_group_name_H-M 'C 1 2/c 1'
_cell_angle_alpha 90.0000
_cell_angle_beta 124.9197(17)
_cell_angle_gamma 90.0000
_cell_formula_units_Z 8
_cell_length_a 27.151(3)
_cell_length_b 25.983(3)
_cell_length_c 18.573(2)
_cell_measurement_reflns_used 16946
_cell_measurement_temperature 130.1
_cell_measurement_theta_max 32.6
_cell_measurement_theta_min 1.2
_cell_volume 10743(2)
_computing_cell_refinement CrystalClear
_computing_data_collection CrystalClear
_computing_data_reduction CrystalStructure
_computing_publication_material 'CrystalStructure 3.8'
_computing_structure_refinement SHELXL
_computing_structure_solution SIR2004
_diffrn_detector_area_resol_mean 7.31
_diffrn_measured_fraction_theta_full 0.997
_diffrn_measured_fraction_theta_max 0.997
_diffrn_measurement_device_type 'Rigaku Saturn'
_diffrn_measurement_method \w
_diffrn_radiation_type 'Mo K\a'
_diffrn_radiation_wavelength 0.71070
_diffrn_reflns_av_R_equivalents 0.056
_diffrn_reflns_limit_h_max 23
_diffrn_reflns_limit_h_min -38
_diffrn_reflns_limit_k_max 36
_diffrn_reflns_limit_k_min -36
_diffrn_reflns_limit_l_max 26
_diffrn_reflns_limit_l_min -26
_diffrn_reflns_number 55504
_diffrn_reflns_theta_full 30.01
_diffrn_reflns_theta_max 30.01
_exptl_absorpt_coefficient_mu 0.583
_exptl_absorpt_correction_T_max 0.976
_exptl_absorpt_correction_T_min 0.878
_exptl_absorpt_correction_type numerical
_exptl_absorpt_process_details
;
Higashi, T. (1999). Program for Absorption Correction.
Rigaku Corporation, Tokyo, Japan.
;
_exptl_crystal_colour colorless
_exptl_crystal_density_diffrn 1.417
_exptl_crystal_density_method 'not measured'
_exptl_crystal_description plate
_exptl_crystal_F_000 4672.00
_exptl_crystal_size_max 0.32
_exptl_crystal_size_mid 0.14
_exptl_crystal_size_min 0.04
_refine_diff_density_max 1.09
_refine_diff_density_min -0.93
_refine_ls_extinction_method none
_refine_ls_goodness_of_fit_ref 1.109
_refine_ls_hydrogen_treatment refall
_refine_ls_number_parameters 651
_refine_ls_number_reflns 15648
_refine_ls_R_factor_gt 0.0541
_refine_ls_shift/su_max 0.0010
_refine_ls_structure_factor_coef Fsqd
_refine_ls_weighting_details 'w = 1/[\s^2^(Fo^2^)+(0.0443P)^2^+10.1584P] where P=(Fo^2^+2Fc^2^)/3'
_refine_ls_weighting_scheme calc
_refine_ls_wR_factor_ref 0.1194
_reflns_number_gt 12389
_reflns_number_total 15648
_reflns_threshold_expression F^2^>2.0\s(F^2^)
_cod_data_source_file b813844c.txt
_cod_data_source_block AgT2
_cod_original_formula_sum 'C60 H48 Ag F6 P5 '
_cod_database_code 7103593

loop_
_symmetry_equiv_pos_site_id
_symmetry_equiv_pos_as_xyz
1 +X,+Y,+Z
2 -X,+Y,1/2-Z
3 -X,-Y,-Z
4 +X,-Y,1/2+Z
5 1/2+X,1/2+Y,+Z
6 1/2-X,1/2+Y,1/2-Z
7 1/2-X,1/2-Y,-Z
8 1/2+X,1/2-Y,1/2+Z

loop_
_atom_site_label
_atom_site_type_symbol
_atom_site_fract_x
_atom_site_fract_y
_atom_site_fract_z
_atom_site_U_iso_or_equiv
_atom_site_adp_type
_atom_site_occupancy
_atom_site_symmetry_multiplicity
_atom_site_calc_flag
_atom_site_refinement_flags
_atom_site_disorder_assembly
_atom_site_disorder_group
Ag(1) Ag 1.0000 0.057662(10) 0.7500 0.01854(6) Uani 1.00 2 d S . .
Ag(2) Ag 0.5000 -0.067270(10) 0.2500 0.01769(6) Uani 1.00 2 d S . .
P(1) P 0.89850(3) 0.02012(3) 0.66870(4) 0.01896(14) Uani 1.00 1 d . . .
P(2) P 0.95395(3) 0.10148(2) 0.60467(4) 0.01836(13) Uani 1.00 1 d . . .
P(3) P 0.54099(3) -0.11845(2) 0.39038(4) 0.01884(14) Uani 1.00 1 d . . .
P(4) P 0.60043(3) -0.02853(2) 0.34684(4) 0.01790(13) Uani 1.00 1 d . . .
P(5) P 0.73043(4) 0.22175(3) 0.23686(5) 0.02591(15) Uani 1.00 1 d . . .
F(1) F 0.69037(8) 0.26891(6) 0.17599(12) 0.0357(4) Uani 1.00 1 d . . .
F(2) F 0.77007(10) 0.17426(7) 0.29744(13) 0.0468(5) Uani 1.00 1 d . . .
F(3) F 0.78771(8) 0.25832(7) 0.29086(13) 0.0426(4) Uani 1.00 1 d . . .
F(4) F 0.71306(8) 0.23479(7) 0.30369(11) 0.0372(4) Uani 1.00 1 d . . .
F(5) F 0.67301(10) 0.18498(7) 0.18315(13) 0.0507(5) Uani 1.00 1 d . . .
F(6) F 0.74763(10) 0.20905(7) 0.16969(12) 0.0445(5) Uani 1.00 1 d . . .
C(1) C 0.84284(11) 0.06359(9) 0.66123(17) 0.0186(4) Uani 1.00 1 d . . .
C(2) C 0.85208(13) 0.07916(11) 0.73998(19) 0.0270(5) Uani 1.00 1 d . . .
C(3) C 0.81340(14) 0.11449(12) 0.7396(2) 0.0319(6) Uani 1.00 1 d . . .
C(4) C 0.76593(14) 0.13471(11) 0.6609(2) 0.0308(6) Uani 1.00 1 d . . .
C(5) C 0.75623(13) 0.11912(11) 0.5825(2) 0.0286(6) Uani 1.00 1 d . . .
C(6) C 0.79486(12) 0.08368(10) 0.58232(18) 0.0245(5) Uani 1.00 1 d . . .
C(7) C 0.88096(12) -0.04223(10) 0.69421(18) 0.0227(5) Uani 1.00 1 d . . .
C(8) C 0.92851(14) -0.07448(11) 0.7525(2) 0.0342(6) Uani 1.00 1 d . . .
C(9) C 0.91784(16) -0.12153(12) 0.7761(2) 0.0423(8) Uani 1.00 1 d . . .
C(10) C 0.85953(15) -0.13623(11) 0.7434(2) 0.0350(7) Uani 1.00 1 d . . .
C(11) C 0.81224(14) -0.10416(11) 0.6875(2) 0.0312(6) Uani 1.00 1 d . . .
C(12) C 0.82276(12) -0.05700(10) 0.66356(19) 0.0255(5) Uani 1.00 1 d . . .
C(13) C 0.87515(11) 0.01745(10) 0.55462(17) 0.0196(5) Uani 1.00 1 d . . .
C(14) C 0.83354(12) -0.01850(10) 0.49510(18) 0.0243(5) Uani 1.00 1 d . . .
C(15) C 0.81355(13) -0.01766(11) 0.40757(19) 0.0293(6) Uani 1.00 1 d . . .
C(16) C 0.83435(13) 0.01973(12) 0.37833(19) 0.0316(6) Uani 1.00 1 d . . .
C(17) C 0.87604(13) 0.05558(11) 0.43620(18) 0.0261(5) Uani 1.00 1 d . . .
C(18) C 0.89787(11) 0.05492(10) 0.52550(17) 0.0201(5) Uani 1.00 1 d . . .
C(19) C 0.90947(11) 0.15744(10) 0.59177(17) 0.0194(4) Uani 1.00 1 d . . .
C(20) C 0.91315(12) 0.17561(10) 0.66552(18) 0.0244(5) Uani 1.00 1 d . . .
C(21) C 0.87642(13) 0.21557(11) 0.6578(2) 0.0301(6) Uani 1.00 1 d . . .
C(22) C 0.83628(13) 0.23780(11) 0.5766(2) 0.0316(6) Uani 1.00 1 d . . .
C(23) C 0.83289(14) 0.22063(11) 0.5031(2) 0.0332(6) Uani 1.00 1 d . . .
C(24) C 0.86931(13) 0.18068(10) 0.51111(18) 0.0257(5) Uani 1.00 1 d . . .
C(25) C 0.99591(12) 0.11963(10) 0.55951(17) 0.0228(5) Uani 1.00 1 d . . .
C(26) C 1.01554(13) 0.08193(12) 0.5281(2) 0.0323(6) Uani 1.00 1 d . . .
C(27) C 1.05316(15) 0.09462(15) 0.5025(2) 0.0431(8) Uani 1.00 1 d . . .
C(28) C 1.07137(16) 0.14474(16) 0.5085(2) 0.0496(9) Uani 1.00 1 d . . .
C(29) C 1.05310(15) 0.18223(14) 0.5403(2) 0.0453(8) Uani 1.00 1 d . . .
C(30) C 1.01491(14) 0.17008(12) 0.5655(2) 0.0333(6) Uani 1.00 1 d . . .
C(31) C 0.49548(12) -0.14158(10) 0.42735(18) 0.0245(5) Uani 1.00 1 d . . .
C(32) C 0.47201(14) -0.10618(12) 0.4569(2) 0.0333(6) Uani 1.00 1 d . . .
C(33) C 0.43319(16) -0.12206(14) 0.4784(2) 0.0442(8) Uani 1.00 1 d . . .
C(34) C 0.41630(16) -0.17294(15) 0.4690(2) 0.0464(9) Uani 1.00 1 d . . .
C(35) C 0.43820(16) -0.20798(14) 0.4388(2) 0.0447(8) Uani 1.00 1 d . . .
C(36) C 0.47802(14) -0.19266(11) 0.4181(2) 0.0311(6) Uani 1.00 1 d . . .
C(37) C 0.58492(12) -0.17354(10) 0.39623(18) 0.0216(5) Uani 1.00 1 d . . .
C(38) C 0.58340(13) -0.18630(10) 0.32225(18) 0.0264(5) Uani 1.00 1 d . . .
C(39) C 0.61885(14) -0.22604(11) 0.3249(2) 0.0328(6) Uani 1.00 1 d . . .
C(40) C 0.65571(15) -0.25348(11) 0.4013(2) 0.0353(7) Uani 1.00 1 d . . .
C(41) C 0.65710(15) -0.24149(12) 0.4751(2) 0.0372(7) Uani 1.00 1 d . . .
C(42) C 0.62217(14) -0.20185(11) 0.47288(19) 0.0293(6) Uani 1.00 1 d . . .
C(43) C 0.59566(12) -0.07519(9) 0.47871(17) 0.0200(5) Uani 1.00 1 d . . .
C(44) C 0.61418(13) -0.08140(11) 0.56570(18) 0.0274(5) Uani 1.00 1 d . . .
C(45) C 0.65376(15) -0.04731(12) 0.6300(2) 0.0346(6) Uani 1.00 1 d . . .
C(46) C 0.67601(14) -0.00575(11) 0.60940(19) 0.0318(6) Uani 1.00 1 d . . .
C(47) C 0.65936(12) 0.00048(10) 0.52436(17) 0.0251(5) Uani 1.00 1 d . . .
C(48) C 0.61944(11) -0.03416(10) 0.45842(16) 0.0195(5) Uani 1.00 1 d . . .
C(49) C 0.65571(11) -0.07019(10) 0.34975(17) 0.0202(5) Uani 1.00 1 d . . .
C(50) C 0.64752(13) -0.08131(11) 0.27009(19) 0.0273(5) Uani 1.00 1 d . . .
C(51) C 0.68408(14) -0.11687(12) 0.2667(2) 0.0353(7) Uani 1.00 1 d . . .
C(52) C 0.72870(14) -0.14200(11) 0.3427(2) 0.0364(7) Uani 1.00 1 d . . .
C(53) C 0.73733(13) -0.13113(11) 0.4217(2) 0.0312(6) Uani 1.00 1 d . . .
C(54) C 0.70112(12) -0.09516(10) 0.42583(19) 0.0250(5) Uani 1.00 1 d . . .
C(55) C 0.62084(13) 0.03713(10) 0.34117(17) 0.0241(5) Uani 1.00 1 d . . .
C(56) C 0.67265(14) 0.04981(11) 0.34666(19) 0.0295(6) Uani 1.00 1 d . . .
C(57) C 0.68336(17) 0.10078(13) 0.3366(2) 0.0413(8) Uani 1.00 1 d . . .
C(58) C 0.6436(2) 0.13841(13) 0.3223(2) 0.0507(10) Uani 1.00 1 d . . .
C(59) C 0.59322(19) 0.12678(13) 0.3201(2) 0.0512(9) Uani 1.00 1 d . . .
C(60) C 0.58145(16) 0.07597(12) 0.3289(2) 0.0386(7) Uani 1.00 1 d . . .
H(2) H 0.8849 0.0656 0.7941 0.032 Uiso 1.00 1 c R . .
H(3) H 0.8196 0.1247 0.7933 0.038 Uiso 1.00 1 c R . .
H(4) H 0.7400 0.1593 0.6607 0.037 Uiso 1.00 1 c R . .
H(5) H 0.7232 0.1326 0.5285 0.034 Uiso 1.00 1 c R . .
H(6) H 0.7884 0.0733 0.5284 0.029 Uiso 1.00 1 c R . .
H(8) H 0.9686 -0.0641 0.7762 0.041 Uiso 1.00 1 c R . .
H(9) H 0.9504 -0.1437 0.8146 0.051 Uiso 1.00 1 c R . .
H(10) H 0.8522 -0.1685 0.7595 0.042 Uiso 1.00 1 c R . .
H(11) H 0.7723 -0.1143 0.6654 0.037 Uiso 1.00 1 c R . .
H(12) H 0.7901 -0.0347 0.6260 0.031 Uiso 1.00 1 c R . .
H(14) H 0.8186 -0.0440 0.5147 0.029 Uiso 1.00 1 c R . .
H(15) H 0.7856 -0.0427 0.3679 0.035 Uiso 1.00 1 c R . .
H(16) H 0.8199 0.0208 0.3181 0.038 Uiso 1.00 1 c R . .
H(17) H 0.8901 0.0810 0.4154 0.031 Uiso 1.00 1 c R . .
H(20) H 0.9410 0.1605 0.7213 0.029 Uiso 1.00 1 c R . .
H(21) H 0.8789 0.2276 0.7081 0.036 Uiso 1.00 1 c R . .
H(22) H 0.8109 0.2650 0.5711 0.038 Uiso 1.00 1 c R . .
H(23) H 0.8056 0.2363 0.4476 0.040 Uiso 1.00 1 c R . .
H(24) H 0.8668 0.1689 0.4607 0.031 Uiso 1.00 1 c R . .
H(26) H 1.0031 0.0473 0.5242 0.039 Uiso 1.00 1 c R . .
H(27) H 1.0662 0.0687 0.4810 0.052 Uiso 1.00 1 c R . .
H(28) H 1.0968 0.1534 0.4905 0.059 Uiso 1.00 1 c R . .
H(29) H 1.0665 0.2167 0.5451 0.054 Uiso 1.00 1 c R . .
H(30) H 1.0019 0.1963 0.5867 0.040 Uiso 1.00 1 c R . .
H(32) H 0.4828 -0.0709 0.4623 0.040 Uiso 1.00 1 c R . .
H(33) H 0.4182 -0.0978 0.4996 0.053 Uiso 1.00 1 c R . .
H(34) H 0.3896 -0.1837 0.4835 0.056 Uiso 1.00 1 c R . .
H(35) H 0.4262 -0.2430 0.4318 0.054 Uiso 1.00 1 c R . .
H(36) H 0.4932 -0.2173 0.3977 0.037 Uiso 1.00 1 c R . .
H(38) H 0.5578 -0.1677 0.2692 0.032 Uiso 1.00 1 c R . .
H(39) H 0.6176 -0.2342 0.2740 0.039 Uiso 1.00 1 c R . .
H(40) H 0.6801 -0.2805 0.4034 0.042 Uiso 1.00 1 c R . .
H(41) H 0.6822 -0.2606 0.5276 0.045 Uiso 1.00 1 c R . .
H(42) H 0.6236 -0.1939 0.5240 0.035 Uiso 1.00 1 c R . .
H(44) H 0.5992 -0.1095 0.5806 0.033 Uiso 1.00 1 c R . .
H(45) H 0.6660 -0.0522 0.6887 0.041 Uiso 1.00 1 c R . .
H(46) H 0.7025 0.0182 0.6536 0.038 Uiso 1.00 1 c R . .
H(47) H 0.6751 0.0284 0.5105 0.030 Uiso 1.00 1 c R . .
H(50) H 0.6167 -0.0644 0.2180 0.033 Uiso 1.00 1 c R . .
H(51) H 0.6787 -0.1241 0.2125 0.042 Uiso 1.00 1 c R . .
H(52) H 0.7534 -0.1668 0.3401 0.044 Uiso 1.00 1 c R . .
H(53) H 0.7681 -0.1482 0.4735 0.037 Uiso 1.00 1 c R . .
H(54) H 0.7073 -0.0876 0.4805 0.030 Uiso 1.00 1 c R . .
H(56) H 0.7006 0.0238 0.3573 0.035 Uiso 1.00 1 c R . .
H(57) H 0.7185 0.1094 0.3397 0.050 Uiso 1.00 1 c R . .
H(58) H 0.6508 0.1729 0.3138 0.061 Uiso 1.00 1 c R . .
H(59) H 0.5666 0.1534 0.3125 0.061 Uiso 1.00 1 c R . .
H(60) H 0.5465 0.0678 0.3265 0.046 Uiso 1.00 1 c R . .

loop_
_atom_site_aniso_label
_atom_site_aniso_U_11
_atom_site_aniso_U_22
_atom_site_aniso_U_33
_atom_site_aniso_U_12
_atom_site_aniso_U_13
_atom_site_aniso_U_23
Ag(1) 0.01466(12) 0.02009(14) 0.01863(13) 0.0000 0.00821(11) 0.0000
Ag(2) 0.01588(12) 0.01948(14) 0.01598(13) 0.0000 0.00811(11) 0.0000
P(1) 0.0163(3) 0.0206(3) 0.0206(3) -0.0022(2) 0.0110(2) -0.0028(2)
P(2) 0.0182(3) 0.0185(3) 0.0180(3) 0.0001(2) 0.0101(2) -0.0001(2)
P(3) 0.0212(3) 0.0181(3) 0.0165(3) 0.0004(2) 0.0104(2) 0.0017(2)
P(4) 0.0163(3) 0.0185(3) 0.0177(3) -0.0010(2) 0.0091(2) -0.0017(2)
P(5) 0.0321(3) 0.0241(3) 0.0251(3) 0.0007(2) 0.0185(3) -0.0001(2)
F(1) 0.0372(10) 0.0307(9) 0.0435(10) 0.0087(7) 0.0256(9) 0.0075(7)
F(2) 0.0698(15) 0.0394(10) 0.0361(10) 0.0201(9) 0.0333(11) 0.0139(8)
F(3) 0.0302(10) 0.0520(11) 0.0455(11) -0.0092(8) 0.0216(9) -0.0021(9)
F(4) 0.0365(10) 0.0531(11) 0.0306(9) -0.0063(8) 0.0242(8) -0.0101(8)
F(5) 0.0668(14) 0.0445(11) 0.0320(10) -0.0300(10) 0.0231(10) -0.0121(8)
F(6) 0.0633(13) 0.0485(11) 0.0358(10) 0.0247(9) 0.0365(10) 0.0124(8)
C(1) 0.0180(11) 0.0174(12) 0.0249(13) -0.0035(8) 0.0148(10) -0.0030(9)
C(2) 0.0276(14) 0.0301(15) 0.0247(14) -0.0008(11) 0.0158(12) -0.0013(11)
C(3) 0.0338(16) 0.0392(17) 0.0317(16) -0.0036(12) 0.0241(14) -0.0098(12)
C(4) 0.0326(15) 0.0245(14) 0.0474(18) 0.0008(11) 0.0300(15) -0.0033(12)
C(5) 0.0258(14) 0.0298(15) 0.0309(15) 0.0037(11) 0.0166(12) -0.0003(11)
C(6) 0.0201(12) 0.0303(14) 0.0218(13) 0.0006(10) 0.0112(11) -0.0029(10)
C(7) 0.0235(13) 0.0213(13) 0.0257(13) -0.0017(10) 0.0155(11) -0.0022(10)
C(8) 0.0245(14) 0.0329(16) 0.0436(18) 0.0015(11) 0.0186(14) 0.0068(13)
C(9) 0.0364(18) 0.0334(18) 0.050(2) 0.0056(13) 0.0204(16) 0.0122(15)
C(10) 0.0441(18) 0.0229(15) 0.0415(18) -0.0038(12) 0.0267(16) 0.0032(12)
C(11) 0.0275(14) 0.0299(15) 0.0350(16) -0.0076(11) 0.0171(13) -0.0009(12)
C(12) 0.0225(13) 0.0256(14) 0.0283(14) -0.0033(10) 0.0144(12) -0.0005(11)
C(13) 0.0163(11) 0.0229(13) 0.0216(12) -0.0002(9) 0.0120(10) -0.0049(9)
C(14) 0.0216(12) 0.0251(14) 0.0281(14) -0.0049(10) 0.0153(11) -0.0068(11)
C(15) 0.0255(14) 0.0357(16) 0.0242(14) -0.0068(11) 0.0128(12) -0.0129(11)
C(16) 0.0296(15) 0.0428(17) 0.0201(13) -0.0012(12) 0.0129(12) -0.0067(12)
C(17) 0.0279(14) 0.0299(15) 0.0221(13) -0.0033(11) 0.0153(12) -0.0033(11)
C(18) 0.0185(11) 0.0215(13) 0.0204(12) 0.0006(9) 0.0111(10) -0.0034(9)
C(19) 0.0182(11) 0.0204(12) 0.0198(12) 0.0005(9) 0.0111(10) 0.0021(9)
C(20) 0.0248(13) 0.0245(13) 0.0228(13) 0.0021(10) 0.0130(11) 0.0019(10)
C(21) 0.0299(15) 0.0303(15) 0.0301(15) 0.0032(11) 0.0172(13) -0.0066(12)
C(22) 0.0282(14) 0.0261(15) 0.0361(16) 0.0086(11) 0.0158(13) 0.0014(12)
C(23) 0.0285(15) 0.0340(16) 0.0278(15) 0.0089(12) 0.0107(12) 0.0072(12)
C(24) 0.0260(13) 0.0301(15) 0.0197(12) 0.0042(10) 0.0123(11) 0.0012(10)
C(25) 0.0213(12) 0.0261(14) 0.0209(12) 0.0027(9) 0.0120(11) 0.0039(10)
C(26) 0.0281(15) 0.0370(16) 0.0357(17) 0.0040(12) 0.0205(14) -0.0005(13)
C(27) 0.0316(17) 0.068(2) 0.0370(18) 0.0126(15) 0.0240(15) 0.0024(16)
C(28) 0.0313(18) 0.079(2) 0.048(2) 0.0042(17) 0.0287(17) 0.0155(19)
C(29) 0.0335(17) 0.048(2) 0.058(2) -0.0047(14) 0.0278(17) 0.0175(16)
C(30) 0.0300(15) 0.0304(15) 0.0424(18) -0.0009(12) 0.0225(14) 0.0056(13)
C(31) 0.0258(13) 0.0273(14) 0.0220(13) 0.0037(10) 0.0146(11) 0.0084(10)
C(32) 0.0367(17) 0.0362(16) 0.0335(16) 0.0034(13) 0.0239(14) 0.0048(13)
C(33) 0.045(2) 0.061(2) 0.042(2) 0.0099(16) 0.0338(18) 0.0093(16)
C(34) 0.0351(18) 0.065(2) 0.049(2) 0.0034(16) 0.0303(17) 0.0218(18)
C(35) 0.0395(19) 0.0412(19) 0.056(2) -0.0044(14) 0.0287(18) 0.0158(16)
C(36) 0.0313(15) 0.0296(15) 0.0315(15) -0.0008(11) 0.0174(13) 0.0057(12)
C(37) 0.0238(12) 0.0175(12) 0.0230(13) -0.0003(9) 0.0132(11) 0.0005(9)
C(38) 0.0283(14) 0.0232(14) 0.0224(13) 0.0042(10) 0.0114(11) 0.0016(10)
C(39) 0.0404(17) 0.0300(16) 0.0280(15) 0.0099(12) 0.0196(14) 0.0005(12)
C(40) 0.0398(17) 0.0284(16) 0.0324(16) 0.0124(12) 0.0175(14) 0.0002(12)
C(41) 0.0451(19) 0.0317(16) 0.0296(16) 0.0142(13) 0.0184(15) 0.0084(12)
C(42) 0.0378(16) 0.0242(14) 0.0227(13) 0.0075(11) 0.0154(13) 0.0058(11)
C(43) 0.0220(12) 0.0178(12) 0.0173(12) 0.0023(9) 0.0096(10) -0.0015(9)
C(44) 0.0343(15) 0.0285(14) 0.0182(13) 0.0011(11) 0.0143(12) 0.0028(10)
C(45) 0.0406(18) 0.0424(18) 0.0192(13) 0.0001(13) 0.0163(13) 0.0002(12)
C(46) 0.0338(16) 0.0309(16) 0.0219(13) -0.0012(12) 0.0108(12) -0.0092(11)
C(47) 0.0262(13) 0.0247(14) 0.0214(13) -0.0015(10) 0.0117(11) -0.0046(10)
C(48) 0.0184(11) 0.0216(13) 0.0170(11) 0.0020(9) 0.0092(10) -0.0037(9)
C(49) 0.0166(11) 0.0214(13) 0.0229(12) -0.0039(9) 0.0114(10) -0.0057(9)
C(50) 0.0280(14) 0.0323(15) 0.0234(13) -0.0018(11) 0.0157(12) -0.0048(11)
C(51) 0.0361(17) 0.0410(18) 0.0385(17) -0.0062(13) 0.0271(15) -0.0155(14)
C(52) 0.0328(16) 0.0263(15) 0.059(2) 0.0015(12) 0.0311(16) -0.0098(14)
C(53) 0.0252(14) 0.0267(14) 0.0411(17) 0.0067(11) 0.0186(13) 0.0029(12)
C(54) 0.0221(13) 0.0244(14) 0.0262(13) -0.0001(10) 0.0126(11) -0.0027(10)
C(55) 0.0294(14) 0.0232(14) 0.0198(12) -0.0028(10) 0.0142(11) -0.0011(10)
C(56) 0.0338(16) 0.0324(15) 0.0273(14) -0.0114(12) 0.0205(13) -0.0065(11)
C(57) 0.059(2) 0.0412(19) 0.0384(18) -0.0269(16) 0.0364(18) -0.0134(14)
C(58) 0.090(3) 0.0263(17) 0.050(2) -0.0171(18) 0.048(2) -0.0051(15)
C(59) 0.073(2) 0.0238(17) 0.065(2) 0.0073(16) 0.044(2) 0.0069(16)
C(60) 0.0415(19) 0.0292(16) 0.048(2) 0.0027(13) 0.0272(17) 0.0036(14)

loop_
_atom_type_symbol
_atom_type_description
_atom_type_scat_dispersion_real
_atom_type_scat_dispersion_imag
_atom_type_scat_source
C C 0.003 0.002
;
International Tables for Crystallography
(1992, Vol. C, Tables 4.2.6.8 and 6.1.1.4)
;
H H 0.000 0.000
;
International Tables for Crystallography
(1992, Vol. C, Table 6.1.1.4)
;
Ag Ag -0.897 1.101
;
International Tables for Crystallography
(1992, Vol. C, Tables 4.2.6.8 and 6.1.1.4)
;
F F 0.017 0.010
;
International Tables for Crystallography
(1992, Vol. C, Tables 4.2.6.8 and 6.1.1.4)
;
P P 0.102 0.094
;
International Tables for Crystallography
(1992, Vol. C, Tables 4.2.6.8 and 6.1.1.4)
;

loop_
_geom_angle_atom_site_label_1
_geom_angle_atom_site_label_2
_geom_angle_atom_site_label_3
_geom_angle
_geom_angle_publ_flag
_geom_angle_site_symmetry_1
_geom_angle_site_symmetry_2
_geom_angle_site_symmetry_3
P(1) Ag(1) P(1) 133.32(2) yes . . 2_756
P(1) Ag(1) P(2) 79.99(2) yes . . .
P(1) Ag(1) P(2) 122.25(2) yes . . 2_756
P(1) Ag(1) P(2) 122.25(2) yes 2_756 . .
P(1) Ag(1) P(2) 79.99(2) yes 2_756 . 2_756
P(2) Ag(1) P(2) 125.97(2) yes . . 2_756
P(3) Ag(2) P(3) 117.03(2) yes . . 2_655
P(3) Ag(2) P(4) 79.25(2) yes . . .
P(3) Ag(2) P(4) 127.83(2) yes . . 2_655
P(3) Ag(2) P(4) 127.83(2) yes 2_655 . .
P(3) Ag(2) P(4) 79.25(2) yes 2_655 . 2_655
P(4) Ag(2) P(4) 131.77(2) yes . . 2_655
Ag(1) P(1) C(1) 112.85(7) yes . . .
Ag(1) P(1) C(7) 123.98(7) yes . . .
Ag(1) P(1) C(13) 104.42(10) yes . . .
C(1) P(1) C(7) 103.94(15) yes . . .
C(1) P(1) C(13) 102.23(12) yes . . .
C(7) P(1) C(13) 107.30(13) yes . . .
Ag(1) P(2) C(18) 103.69(9) yes . . .
Ag(1) P(2) C(19) 112.94(11) yes . . .
Ag(1) P(2) C(25) 123.75(7) yes . . .
C(18) P(2) C(19) 103.74(11) yes . . .
C(18) P(2) C(25) 104.60(14) yes . . .
C(19) P(2) C(25) 106.02(14) yes . . .
Ag(2) P(3) C(31) 124.34(7) yes . . .
Ag(2) P(3) C(37) 110.98(11) yes . . .
Ag(2) P(3) C(43) 104.55(9) yes . . .
C(31) P(3) C(37) 106.22(14) yes . . .
C(31) P(3) C(43) 103.92(15) yes . . .
C(37) P(3) C(43) 105.09(11) yes . . .
Ag(2) P(4) C(48) 105.70(9) yes . . .
Ag(2) P(4) C(49) 109.08(7) yes . . .
Ag(2) P(4) C(55) 126.06(7) yes . . .
C(48) P(4) C(49) 102.98(13) yes . . .
C(48) P(4) C(55) 104.06(13) yes . . .
C(49) P(4) C(55) 106.60(15) yes . . .
F(1) P(5) F(2) 179.55(11) yes . . .
F(1) P(5) F(3) 90.68(9) yes . . .
F(1) P(5) F(4) 90.17(12) yes . . .
F(1) P(5) F(5) 89.49(9) yes . . .
F(1) P(5) F(6) 89.47(12) yes . . .
F(2) P(5) F(3) 89.77(10) yes . . .
F(2) P(5) F(4) 89.78(13) yes . . .
F(2) P(5) F(5) 90.06(10) yes . . .
F(2) P(5) F(6) 90.59(13) yes . . .
F(3) P(5) F(4) 90.02(12) yes . . .
F(3) P(5) F(5) 179.70(14) yes . . .
F(3) P(5) F(6) 89.91(13) yes . . .
F(4) P(5) F(5) 89.74(14) yes . . .
F(4) P(5) F(6) 179.63(10) yes . . .
F(5) P(5) F(6) 90.34(13) yes . . .
P(1) C(1) C(2) 117.07(17) yes . . .
P(1) C(1) C(6) 123.2(2) yes . . .
C(2) C(1) C(6) 119.6(2) yes . . .
C(1) C(2) C(3) 120.2(2) yes . . .
C(2) C(3) C(4) 120.0(3) yes . . .
C(3) C(4) C(5) 120.1(3) yes . . .
C(4) C(5) C(6) 120.3(2) yes . . .
C(1) C(6) C(5) 119.8(3) yes . . .
P(1) C(7) C(8) 118.2(2) yes . . .
P(1) C(7) C(12) 122.82(18) yes . . .
C(8) C(7) C(12) 118.8(2) yes . . .
C(7) C(8) C(9) 120.6(3) yes . . .
C(8) C(9) C(10) 119.9(2) yes . . .
C(9) C(10) C(11) 120.2(3) yes . . .
C(10) C(11) C(12) 120.1(3) yes . . .
C(7) C(12) C(11) 120.4(2) yes . . .
P(1) C(13) C(14) 122.0(2) yes . . .
P(1) C(13) C(18) 118.54(17) yes . . .
C(14) C(13) C(18) 119.4(2) yes . . .
C(13) C(14) C(15) 121.0(3) yes . . .
C(14) C(15) C(16) 119.8(2) yes . . .
C(15) C(16) C(17) 120.3(3) yes . . .
C(16) C(17) C(18) 120.9(3) yes . . .
P(2) C(18) C(13) 119.3(2) yes . . .
P(2) C(18) C(17) 122.2(2) yes . . .
C(13) C(18) C(17) 118.5(2) yes . . .
P(2) C(19) C(20) 118.17(18) yes . . .
P(2) C(19) C(24) 122.9(2) yes . . .
C(20) C(19) C(24) 118.8(2) yes . . .
C(19) C(20) C(21) 120.5(2) yes . . .
C(20) C(21) C(22) 119.7(3) yes . . .
C(21) C(22) C(23) 120.4(3) yes . . .
C(22) C(23) C(24) 119.7(2) yes . . .
C(19) C(24) C(23) 120.9(3) yes . . .
P(2) C(25) C(26) 120.0(2) yes . . .
P(2) C(25) C(30) 120.6(2) yes . . .
C(26) C(25) C(30) 118.9(3) yes . . .
C(25) C(26) C(27) 120.5(3) yes . . .
C(26) C(27) C(28) 119.8(4) yes . . .
C(27) C(28) C(29) 120.4(4) yes . . .
C(28) C(29) C(30) 120.3(3) yes . . .
C(25) C(30) C(29) 119.9(3) yes . . .
P(3) C(31) C(32) 119.3(2) yes . . .
P(3) C(31) C(36) 121.7(3) yes . . .
C(32) C(31) C(36) 118.6(3) yes . . .
C(31) C(32) C(33) 120.6(3) yes . . .
C(32) C(33) C(34) 120.2(4) yes . . .
C(33) C(34) C(35) 119.8(4) yes . . .
C(34) C(35) C(36) 120.6(3) yes . . .
C(31) C(36) C(35) 120.2(3) yes . . .
P(3) C(37) C(38) 118.62(18) yes . . .
P(3) C(37) C(42) 122.8(2) yes . . .
C(38) C(37) C(42) 118.5(2) yes . . .
C(37) C(38) C(39) 120.9(2) yes . . .
C(38) C(39) C(40) 119.9(3) yes . . .
C(39) C(40) C(41) 119.7(3) yes . . .
C(40) C(41) C(42) 120.5(2) yes . . .
C(37) C(42) C(41) 120.4(3) yes . . .
P(3) C(43) C(44) 122.2(2) yes . . .
P(3) C(43) C(48) 119.0(2) yes . . .
C(44) C(43) C(48) 118.7(2) yes . . .
C(43) C(44) C(45) 120.9(3) yes . . .
C(44) C(45) C(46) 120.5(3) yes . . .
C(45) C(46) C(47) 119.7(2) yes . . .
C(46) C(47) C(48) 120.5(2) yes . . .
P(4) C(48) C(43) 119.26(18) yes . . .
P(4) C(48) C(47) 120.9(2) yes . . .
C(43) C(48) C(47) 119.8(2) yes . . .
P(4) C(49) C(50) 117.53(17) yes . . .
P(4) C(49) C(54) 122.7(2) yes . . .
C(50) C(49) C(54) 119.4(2) yes . . .
C(49) C(50) C(51) 120.2(2) yes . . .
C(50) C(51) C(52) 119.9(3) yes . . .
C(51) C(52) C(53) 120.3(3) yes . . .
C(52) C(53) C(54) 120.2(2) yes . . .
C(49) C(54) C(53) 120.0(3) yes . . .
P(4) C(55) C(56) 123.2(2) yes . . .
P(4) C(55) C(60) 117.4(2) yes . . .
C(56) C(55) C(60) 119.4(2) yes . . .
C(55) C(56) C(57) 119.7(3) yes . . .
C(56) C(57) C(58) 120.4(4) yes . . .
C(57) C(58) C(59) 120.6(3) yes . . .
C(58) C(59) C(60) 119.7(4) yes . . .
C(55) C(60) C(59) 120.1(4) yes . . .
C(1) C(2) H(2) 119.9 no . . .
C(3) C(2) H(2) 119.9 no . . .
C(2) C(3) H(3) 120.0 no . . .
C(4) C(3) H(3) 120.0 no . . .
C(3) C(4) H(4) 120.0 no . . .
C(5) C(4) H(4) 120.0 no . . .
C(4) C(5) H(5) 119.9 no . . .
C(6) C(5) H(5) 119.8 no . . .
C(1) C(6) H(6) 120.1 no . . .
C(5) C(6) H(6) 120.1 no . . .
C(7) C(8) H(8) 119.7 no . . .
C(9) C(8) H(8) 119.7 no . . .
C(8) C(9) H(9) 120.0 no . . .
C(10) C(9) H(9) 120.1 no . . .
C(9) C(10) H(10) 119.9 no . . .
C(11) C(10) H(10) 119.9 no . . .
C(10) C(11) H(11) 119.9 no . . .
C(12) C(11) H(11) 119.9 no . . .
C(7) C(12) H(12) 119.8 no . . .
C(11) C(12) H(12) 119.8 no . . .
C(13) C(14) H(14) 119.5 no . . .
C(15) C(14) H(14) 119.5 no . . .
C(14) C(15) H(15) 120.1 no . . .
C(16) C(15) H(15) 120.1 no . . .
C(15) C(16) H(16) 119.8 no . . .
C(17) C(16) H(16) 119.8 no . . .
C(16) C(17) H(17) 119.6 no . . .
C(18) C(17) H(17) 119.5 no . . .
C(19) C(20) H(20) 119.7 no . . .
C(21) C(20) H(20) 119.8 no . . .
C(20) C(21) H(21) 120.2 no . . .
C(22) C(21) H(21) 120.2 no . . .
C(21) C(22) H(22) 119.8 no . . .
C(23) C(22) H(22) 119.8 no . . .
C(22) C(23) H(23) 120.1 no . . .
C(24) C(23) H(23) 120.2 no . . .
C(19) C(24) H(24) 119.5 no . . .
C(23) C(24) H(24) 119.5 no . . .
C(25) C(26) H(26) 119.7 no . . .
C(27) C(26) H(26) 119.7 no . . .
C(26) C(27) H(27) 120.1 no . . .
C(28) C(27) H(27) 120.1 no . . .
C(27) C(28) H(28) 119.8 no . . .
C(29) C(28) H(28) 119.8 no . . .
C(28) C(29) H(29) 119.8 no . . .
C(30) C(29) H(29) 119.8 no . . .
C(25) C(30) H(30) 120.0 no . . .
C(29) C(30) H(30) 120.0 no . . .
C(31) C(32) H(32) 119.7 no . . .
C(33) C(32) H(32) 119.7 no . . .
C(32) C(33) H(33) 119.9 no . . .
C(34) C(33) H(33) 119.9 no . . .
C(33) C(34) H(34) 120.1 no . . .
C(35) C(34) H(34) 120.1 no . . .
C(34) C(35) H(35) 119.7 no . . .
C(36) C(35) H(35) 119.7 no . . .
C(31) C(36) H(36) 119.9 no . . .
C(35) C(36) H(36) 119.9 no . . .
C(37) C(38) H(38) 119.6 no . . .
C(39) C(38) H(38) 119.6 no . . .
C(38) C(39) H(39) 120.0 no . . .
C(40) C(39) H(39) 120.0 no . . .
C(39) C(40) H(40) 120.1 no . . .
C(41) C(40) H(40) 120.1 no . . .
C(40) C(41) H(41) 119.7 no . . .
C(42) C(41) H(41) 119.7 no . . .
C(37) C(42) H(42) 119.8 no . . .
C(41) C(42) H(42) 119.8 no . . .
C(43) C(44) H(44) 119.6 no . . .
C(45) C(44) H(44) 119.6 no . . .
C(44) C(45) H(45) 119.8 no . . .
C(46) C(45) H(45) 119.8 no . . .
C(45) C(46) H(46) 120.2 no . . .
C(47) C(46) H(46) 120.2 no . . .
C(46) C(47) H(47) 119.8 no . . .
C(48) C(47) H(47) 119.8 no . . .
C(49) C(50) H(50) 119.9 no . . .
C(51) C(50) H(50) 119.9 no . . .
C(50) C(51) H(51) 120.0 no . . .
C(52) C(51) H(51) 120.0 no . . .
C(51) C(52) H(52) 119.9 no . . .
C(53) C(52) H(52) 119.9 no . . .
C(52) C(53) H(53) 119.9 no . . .
C(54) C(53) H(53) 119.9 no . . .
C(49) C(54) H(54) 120.0 no . . .
C(53) C(54) H(54) 120.0 no . . .
C(55) C(56) H(56) 120.1 no . . .
C(57) C(56) H(56) 120.1 no . . .
C(56) C(57) H(57) 119.8 no . . .
C(58) C(57) H(57) 119.8 no . . .
C(57) C(58) H(58) 119.7 no . . .
C(59) C(58) H(58) 119.7 no . . .
C(58) C(59) H(59) 120.2 no . . .
C(60) C(59) H(59) 120.1 no . . .
C(55) C(60) H(60) 119.9 no . . .
C(59) C(60) H(60) 120.0 no . . .

loop_
_geom_bond_atom_site_label_1
_geom_bond_atom_site_label_2
_geom_bond_distance
_geom_bond_publ_flag
_geom_bond_site_symmetry_1
_geom_bond_site_symmetry_2
Ag(1) P(1) 2.4621(7) yes . .
Ag(1) P(1) 2.4621(7) yes . 2_756
Ag(1) P(2) 2.5063(6) yes . .
Ag(1) P(2) 2.5063(6) yes . 2_756
Ag(2) P(3) 2.5461(6) yes . .
Ag(2) P(3) 2.5461(6) yes . 2_655
Ag(2) P(4) 2.4635(6) yes . .
Ag(2) P(4) 2.4635(6) yes . 2_655
P(1) C(1) 1.827(3) yes . .
P(1) C(7) 1.826(3) yes . .
P(1) C(13) 1.833(3) yes . .
P(2) C(18) 1.839(2) yes . .
P(2) C(19) 1.816(2) yes . .
P(2) C(25) 1.821(4) yes . .
P(3) C(31) 1.825(4) yes . .
P(3) C(37) 1.826(3) yes . .
P(3) C(43) 1.836(2) yes . .
P(4) C(48) 1.832(3) yes . .
P(4) C(49) 1.826(3) yes . .
P(4) C(55) 1.815(2) yes . .
P(5) F(1) 1.5984(16) yes . .
P(5) F(2) 1.6002(19) yes . .
P(5) F(3) 1.5943(19) yes . .
P(5) F(4) 1.596(2) yes . .
P(5) F(5) 1.599(2) yes . .
P(5) F(6) 1.597(3) yes . .
C(1) C(2) 1.395(4) yes . .
C(1) C(6) 1.390(3) yes . .
C(2) C(3) 1.391(5) yes . .
C(3) C(4) 1.384(3) yes . .
C(4) C(5) 1.384(5) yes . .
C(5) C(6) 1.397(4) yes . .
C(7) C(8) 1.393(3) yes . .
C(7) C(12) 1.392(4) yes . .
C(8) C(9) 1.384(5) yes . .
C(9) C(10) 1.386(5) yes . .
C(10) C(11) 1.376(3) yes . .
C(11) C(12) 1.388(4) yes . .
C(13) C(14) 1.393(3) yes . .
C(13) C(18) 1.415(4) yes . .
C(14) C(15) 1.388(4) yes . .
C(15) C(16) 1.382(5) yes . .
C(16) C(17) 1.382(3) yes . .
C(17) C(18) 1.406(4) yes . .
C(19) C(20) 1.397(4) yes . .
C(19) C(24) 1.388(3) yes . .
C(20) C(21) 1.389(4) yes . .
C(21) C(22) 1.384(3) yes . .
C(22) C(23) 1.388(5) yes . .
C(23) C(24) 1.382(4) yes . .
C(25) C(26) 1.392(5) yes . .
C(25) C(30) 1.390(4) yes . .
C(26) C(27) 1.391(6) yes . .
C(27) C(28) 1.375(5) yes . .
C(28) C(29) 1.370(6) yes . .
C(29) C(30) 1.397(7) yes . .
C(31) C(32) 1.398(5) yes . .
C(31) C(36) 1.387(3) yes . .
C(32) C(33) 1.386(6) yes . .
C(33) C(34) 1.377(5) yes . .
C(34) C(35) 1.372(6) yes . .
C(35) C(36) 1.396(6) yes . .
C(37) C(38) 1.391(5) yes . .
C(37) C(42) 1.394(3) yes . .
C(38) C(39) 1.393(4) yes . .
C(39) C(40) 1.378(3) yes . .
C(40) C(41) 1.383(6) yes . .
C(41) C(42) 1.385(5) yes . .
C(43) C(44) 1.400(4) yes . .
C(43) C(48) 1.405(4) yes . .
C(44) C(45) 1.377(3) yes . .
C(45) C(46) 1.393(5) yes . .
C(46) C(47) 1.381(4) yes . .
C(47) C(48) 1.402(3) yes . .
C(49) C(50) 1.395(5) yes . .
C(49) C(54) 1.394(3) yes . .
C(50) C(51) 1.384(5) yes . .
C(51) C(52) 1.389(4) yes . .
C(52) C(53) 1.375(6) yes . .
C(53) C(54) 1.390(5) yes . .
C(55) C(56) 1.391(5) yes . .
C(55) C(60) 1.391(5) yes . .
C(56) C(57) 1.391(4) yes . .
C(57) C(58) 1.365(6) yes . .
C(58) C(59) 1.379(8) yes . .
C(59) C(60) 1.390(5) yes . .
C(2) H(2) 0.950 no . .
C(3) H(3) 0.950 no . .
C(4) H(4) 0.950 no . .
C(5) H(5) 0.950 no . .
C(6) H(6) 0.950 no . .
C(8) H(8) 0.950 no . .
C(9) H(9) 0.950 no . .
C(10) H(10) 0.950 no . .
C(11) H(11) 0.950 no . .
C(12) H(12) 0.950 no . .
C(14) H(14) 0.950 no . .
C(15) H(15) 0.950 no . .
C(16) H(16) 0.950 no . .
C(17) H(17) 0.950 no . .
C(20) H(20) 0.950 no . .
C(21) H(21) 0.950 no . .
C(22) H(22) 0.950 no . .
C(23) H(23) 0.950 no . .
C(24) H(24) 0.950 no . .
C(26) H(26) 0.950 no . .
C(27) H(27) 0.950 no . .
C(28) H(28) 0.950 no . .
C(29) H(29) 0.950 no . .
C(30) H(30) 0.950 no . .
C(32) H(32) 0.950 no . .
C(33) H(33) 0.950 no . .
C(34) H(34) 0.950 no . .
C(35) H(35) 0.950 no . .
C(36) H(36) 0.950 no . .
C(38) H(38) 0.950 no . .
C(39) H(39) 0.950 no . .
C(40) H(40) 0.950 no . .
C(41) H(41) 0.950 no . .
C(42) H(42) 0.950 no . .
C(44) H(44) 0.950 no . .
C(45) H(45) 0.950 no . .
C(46) H(46) 0.950 no . .
C(47) H(47) 0.950 no . .
C(50) H(50) 0.950 no . .
C(51) H(51) 0.950 no . .
C(52) H(52) 0.950 no . .
C(53) H(53) 0.950 no . .
C(54) H(54) 0.950 no . .
C(56) H(56) 0.950 no . .
C(57) H(57) 0.950 no . .
C(58) H(58) 0.950 no . .
C(59) H(59) 0.950 no . .
C(60) H(60) 0.950 no . .

loop_
_geom_contact_atom_site_label_1
_geom_contact_atom_site_label_2
_geom_contact_distance
_geom_contact_publ_flag
_geom_contact_site_symmetry_1
_geom_contact_site_symmetry_2
F(1) C(3) 3.440(3) ? . 7_656
F(1) C(4) 3.570(3) ? . 7_656
F(1) C(29) 3.332(3) ? . 8_454
F(1) C(41) 3.375(4) ? . 4_554
F(1) C(42) 3.563(3) ? . 4_554
F(1) C(52) 3.344(4) ? . 6_655
F(2) C(10) 3.268(5) ? . 4_554
F(2) C(11) 3.387(5) ? . 4_554
F(2) C(23) 3.391(3) ? . .
F(2) C(24) 3.286(3) ? . .
F(2) C(57) 3.417(5) ? . .
F(3) C(4) 3.485(4) ? . 7_656
F(3) C(23) 3.532(4) ? . .
F(3) C(35) 3.487(3) ? . 5_555
F(3) C(52) 3.434(4) ? . 6_655
F(4) C(4) 3.439(3) ? . 7_656
F(4) C(21) 3.172(4) ? . 7_656
F(4) C(22) 3.264(5) ? . 7_656
F(4) C(23) 3.263(2) ? . .
F(4) C(58) 3.270(5) ? . .
F(5) C(42) 3.343(4) ? . 4_554
F(5) C(44) 3.250(3) ? . 4_554
F(5) C(57) 3.474(4) ? . .
F(5) C(58) 3.338(6) ? . .
F(6) C(10) 3.150(4) ? . 4_554
F(6) C(11) 3.154(3) ? . 4_554
F(6) C(41) 3.106(3) ? . 4_554
F(6) C(42) 3.278(2) ? . 4_554
C(3) F(1) 3.440(3) ? . 7_656
C(4) F(1) 3.570(3) ? . 7_656
C(4) F(3) 3.485(4) ? . 7_656
C(4) F(4) 3.439(3) ? . 7_656
C(10) F(2) 3.268(5) ? . 4_555
C(10) F(6) 3.150(4) ? . 4_555
C(11) F(2) 3.387(5) ? . 4_555
C(11) F(6) 3.154(3) ? . 4_555
C(21) F(4) 3.172(4) ? . 7_656
C(22) F(4) 3.264(5) ? . 7_656
C(23) F(2) 3.391(3) ? . .
C(23) F(3) 3.532(4) ? . .
C(23) F(4) 3.263(2) ? . .
C(24) F(2) 3.286(3) ? . .
C(29) F(1) 3.332(3) ? . 8_555
C(35) F(3) 3.487(3) ? . 5_445
C(41) F(1) 3.375(4) ? . 4_555
C(41) F(6) 3.106(3) ? . 4_555
C(42) F(1) 3.563(3) ? . 4_555
C(42) F(5) 3.343(4) ? . 4_555
C(42) F(6) 3.278(2) ? . 4_555
C(44) F(5) 3.250(3) ? . 4_555
C(52) F(1) 3.344(4) ? . 6_645
C(52) F(3) 3.434(4) ? . 6_645
C(57) F(2) 3.417(5) ? . .
C(57) F(5) 3.474(4) ? . .
C(58) F(4) 3.270(5) ? . .
C(58) F(5) 3.338(6) ? . .
P(5) H(4) 3.473 ? . 7_656
P(5) H(10) 3.380 ? . 4_554
P(5) H(11) 3.547 ? . 4_554
P(5) H(23) 3.238 ? . .
P(5) H(41) 3.466 ? . 4_554
P(5) H(42) 3.382 ? . 4_554
P(5) H(52) 3.368 ? . 6_655
P(5) H(58) 3.445 ? . .
F(1) H(3) 2.866 ? . 7_656
F(1) H(4) 3.112 ? . 7_656
F(1) H(21) 3.579 ? . 7_656
F(1) H(28) 3.518 ? . 8_454
F(1) H(29) 2.829 ? . 8_454
F(1) H(41) 2.644 ? . 4_554
F(1) H(42) 3.032 ? . 4_554
F(1) H(52) 2.395 ? . 6_655
F(2) H(10) 2.699 ? . 4_554
F(2) H(11) 2.936 ? . 4_554
F(2) H(23) 2.868 ? . .
F(2) H(24) 2.645 ? . .
F(2) H(57) 2.582 ? . .
F(2) H(58) 3.422 ? . .
F(3) H(4) 2.594 ? . 7_656
F(3) H(10) 3.164 ? . 4_554
F(3) H(23) 2.724 ? . .
F(3) H(24) 3.493 ? . .
F(3) H(34) 3.375 ? . 5_555
F(3) H(35) 3.117 ? . 5_555
F(3) H(39) 3.412 ? . 6_655
F(3) H(51) 3.200 ? . 6_655
F(3) H(52) 2.800 ? . 6_655
F(4) H(4) 2.944 ? . 7_656
F(4) H(21) 2.570 ? . 7_656
F(4) H(22) 2.750 ? . 7_656
F(4) H(23) 2.403 ? . .
F(4) H(57) 3.311 ? . .
F(4) H(58) 2.417 ? . .
F(5) H(11) 3.431 ? . 4_554
F(5) H(42) 2.460 ? . 4_554
F(5) H(44) 2.668 ? . 4_554
F(5) H(45) 3.461 ? . 4_554
F(5) H(57) 3.118 ? . .
F(5) H(58) 2.833 ? . .
F(6) H(10) 2.555 ? . 4_554
F(6) H(11) 2.565 ? . 4_554
F(6) H(39) 3.503 ? . 6_655
F(6) H(40) 2.970 ? . 6_655
F(6) H(41) 2.559 ? . 4_554
F(6) H(42) 2.896 ? . 4_554
F(6) H(52) 3.230 ? . 6_655
C(2) H(16) 3.327 ? . 4_555
C(3) H(15) 3.432 ? . 4_555
C(3) H(46) 3.518 ? . .
C(3) H(51) 3.404 ? . 4_555
C(3) H(52) 3.388 ? . 4_555
C(4) H(46) 3.448 ? . .
C(4) H(51) 3.034 ? . 4_555
C(5) H(47) 2.970 ? . .
C(6) H(47) 3.074 ? . .
C(7) H(16) 3.567 ? . 4_555
C(9) H(17) 3.255 ? . 4_555
C(10) H(17) 3.149 ? . 4_555
C(10) H(39) 3.471 ? . 7_646
C(10) H(40) 3.148 ? . 7_646
C(11) H(16) 3.168 ? . 4_555
C(11) H(17) 3.534 ? . 4_555
C(11) H(40) 3.505 ? . 7_646
C(11) H(54) 3.247 ? . .
C(12) H(16) 3.064 ? . 4_555
C(12) H(54) 3.133 ? . .
C(13) H(27) 3.031 ? . 3_756
C(14) H(27) 2.814 ? . 3_756
C(14) H(56) 3.195 ? . .
C(15) H(3) 3.560 ? . 4_554
C(15) H(27) 2.994 ? . 3_756
C(15) H(56) 2.855 ? . .
C(16) H(2) 3.421 ? . 4_554
C(16) H(27) 3.365 ? . 3_756
C(16) H(56) 3.423 ? . .
C(17) H(27) 3.534 ? . 3_756
C(18) H(27) 3.379 ? . 3_756
C(21) H(58) 3.108 ? . 7_656
C(22) H(22) 3.309 ? . 7_656
C(22) H(34) 3.478 ? . 5_555
C(22) H(58) 2.971 ? . 7_656
C(23) H(22) 3.335 ? . 7_656
C(23) H(34) 3.052 ? . 5_555
C(23) H(35) 3.592 ? . 5_555
C(24) H(35) 3.330 ? . 5_555
C(26) H(26) 3.450 ? . 3_756
C(27) H(8) 3.539 ? . 4_554
C(27) H(9) 3.232 ? . 4_554
C(28) H(9) 3.196 ? . 4_554
C(29) H(35) 3.430 ? . 5_555
C(29) H(36) 3.397 ? . 5_555
C(30) H(35) 3.198 ? . 5_555
C(34) H(4) 3.497 ? . 3_656
C(35) H(29) 3.463 ? . 5_445
C(35) H(30) 3.360 ? . 5_445
C(36) H(29) 3.225 ? . 5_445
C(39) H(10) 3.463 ? . 7_646
C(40) H(10) 3.514 ? . 7_646
C(40) H(53) 3.271 ? . 7_646
C(41) H(28) 3.280 ? . 5_445
C(41) H(29) 3.549 ? . 5_445
C(41) H(53) 3.320 ? . 7_646
C(42) H(29) 3.301 ? . 5_445
C(45) H(11) 3.377 ? . .
C(46) H(11) 3.573 ? . .
C(46) H(12) 3.026 ? . .
C(46) H(33) 3.457 ? . 3_656
C(47) H(12) 3.053 ? . .
C(47) H(33) 3.155 ? . 3_656
C(49) H(15) 3.422 ? . .
C(50) H(15) 3.251 ? . .
C(51) H(3) 3.426 ? . 4_554
C(51) H(4) 3.289 ? . 4_554
C(51) H(15) 2.985 ? . .
C(51) H(46) 3.527 ? . 4_554
C(52) H(3) 3.118 ? . 4_554
C(52) H(4) 3.593 ? . 4_554
C(52) H(15) 2.904 ? . .
C(52) H(41) 3.374 ? . 7_646
C(53) H(14) 2.936 ? . .
C(53) H(15) 3.081 ? . .
C(53) H(40) 3.538 ? . 7_646
C(53) H(41) 3.349 ? . 7_646
C(54) H(12) 3.442 ? . .
C(54) H(14) 2.940 ? . .
C(54) H(15) 3.333 ? . .
C(56) H(5) 3.551 ? . .
C(56) H(6) 3.082 ? . .
C(56) H(45) 2.834 ? . 4_554
C(57) H(5) 3.186 ? . .
C(57) H(6) 3.115 ? . .
C(57) H(45) 2.807 ? . 4_554
C(58) H(5) 3.145 ? . .
C(58) H(21) 3.524 ? . 7_656
C(58) H(22) 2.991 ? . 7_656
C(59) H(5) 3.438 ? . .
C(59) H(22) 3.571 ? . 7_656
C(60) H(33) 3.230 ? . 3_656
H(2) C(16) 3.421 ? . 4_555
H(2) H(16) 3.042 ? . 4_555
H(3) F(1) 2.866 ? . 7_656
H(3) C(15) 3.560 ? . 4_555
H(3) C(51) 3.426 ? . 4_555
H(3) C(52) 3.118 ? . 4_555
H(3) H(15) 2.961 ? . 4_555
H(3) H(51) 3.212 ? . 4_555
H(3) H(52) 2.641 ? . 4_555
H(4) P(5) 3.473 ? . 7_656
H(4) F(1) 3.112 ? . 7_656
H(4) F(3) 2.594 ? . 7_656
H(4) F(4) 2.944 ? . 7_656
H(4) C(34) 3.497 ? . 3_656
H(4) C(51) 3.289 ? . 4_555
H(4) C(52) 3.593 ? . 4_555
H(4) H(23) 3.176 ? . 7_656
H(4) H(34) 3.027 ? . 3_656
H(4) H(51) 2.523 ? . 4_555
H(4) H(52) 3.145 ? . 4_555
H(5) C(56) 3.551 ? . .
H(5) C(57) 3.186 ? . .
H(5) C(58) 3.145 ? . .
H(5) C(59) 3.438 ? . .
H(5) H(22) 3.067 ? . 7_656
H(5) H(23) 3.580 ? . 7_656
H(5) H(34) 3.225 ? . 3_656
H(5) H(47) 2.939 ? . .
H(5) H(57) 3.489 ? . .
H(5) H(58) 3.449 ? . .
H(6) C(56) 3.082 ? . .
H(6) C(57) 3.115 ? . .
H(6) H(47) 3.124 ? . .
H(6) H(56) 2.961 ? . .
H(6) H(57) 3.026 ? . .
H(8) C(27) 3.539 ? . 4_555
H(8) H(27) 3.157 ? . 4_555
H(9) C(27) 3.232 ? . 4_555
H(9) C(28) 3.196 ? . 4_555
H(9) H(17) 3.514 ? . 4_555
H(9) H(27) 3.480 ? . 4_555
H(9) H(28) 3.415 ? . 4_555
H(9) H(39) 3.564 ? . 7_646
H(10) P(5) 3.380 ? . 4_555
H(10) F(2) 2.699 ? . 4_555
H(10) F(3) 3.164 ? . 4_555
H(10) F(6) 2.555 ? . 4_555
H(10) C(39) 3.463 ? . 7_646
H(10) C(40) 3.514 ? . 7_646
H(10) H(17) 3.346 ? . 4_555
H(10) H(24) 3.523 ? . 4_555
H(10) H(35) 3.493 ? . 8_545
H(10) H(39) 2.834 ? . 7_646
H(10) H(40) 2.940 ? . 7_646
H(11) P(5) 3.547 ? . 4_555
H(11) F(2) 2.936 ? . 4_555
H(11) F(5) 3.431 ? . 4_555
H(11) F(6) 2.565 ? . 4_555
H(11) C(45) 3.377 ? . .
H(11) C(46) 3.573 ? . .
H(11) H(16) 3.380 ? . 4_555
H(11) H(40) 3.559 ? . 7_646
H(11) H(45) 3.545 ? . .
H(11) H(54) 2.907 ? . .
H(12) C(46) 3.026 ? . .
H(12) C(47) 3.053 ? . .
H(12) C(54) 3.442 ? . .
H(12) H(16) 3.195 ? . 4_555
H(12) H(46) 3.033 ? . .
H(12) H(47) 3.061 ? . .
H(12) H(54) 2.700 ? . .
H(14) C(53) 2.936 ? . .
H(14) C(54) 2.940 ? . .
H(14) H(27) 3.147 ? . 3_756
H(14) H(53) 2.933 ? . .
H(14) H(54) 2.937 ? . .
H(14) H(56) 3.344 ? . .
H(15) C(3) 3.432 ? . 4_554
H(15) C(49) 3.422 ? . .
H(15) C(50) 3.251 ? . .
H(15) C(51) 2.985 ? . .
H(15) C(52) 2.904 ? . .
H(15) C(53) 3.081 ? . .
H(15) C(54) 3.333 ? . .
H(15) H(3) 2.961 ? . 4_554
H(15) H(27) 3.404 ? . 3_756
H(15) H(46) 3.325 ? . 4_554
H(15) H(51) 3.411 ? . .
H(15) H(52) 3.303 ? . .
H(15) H(53) 3.558 ? . .
H(15) H(56) 2.799 ? . .
H(16) C(2) 3.327 ? . 4_554
H(16) C(7) 3.567 ? . 4_554
H(16) C(11) 3.168 ? . 4_554
H(16) C(12) 3.064 ? . 4_554
H(16) H(2) 3.042 ? . 4_554
H(16) H(11) 3.380 ? . 4_554
H(16) H(12) 3.195 ? . 4_554
H(16) H(45) 3.522 ? . 4_554
H(16) H(46) 3.062 ? . 4_554
H(17) C(9) 3.255 ? . 4_554
H(17) C(10) 3.149 ? . 4_554
H(17) C(11) 3.534 ? . 4_554
H(17) H(9) 3.514 ? . 4_554
H(17) H(10) 3.346 ? . 4_554
H(21) F(1) 3.579 ? . 7_656
H(21) F(4) 2.570 ? . 7_656
H(21) C(58) 3.524 ? . 7_656
H(21) H(58) 2.668 ? . 7_656
H(21) H(59) 3.543 ? . 7_656
H(22) F(4) 2.750 ? . 7_656
H(22) C(22) 3.309 ? . 7_656
H(22) C(23) 3.335 ? . 7_656
H(22) C(58) 2.991 ? . 7_656
H(22) C(59) 3.571 ? . 7_656
H(22) H(5) 3.067 ? . 7_656
H(22) H(22) 2.919 ? . 7_656
H(22) H(23) 2.979 ? . 7_656
H(22) H(34) 3.600 ? . 5_555
H(22) H(58) 2.389 ? . 7_656
H(22) H(59) 3.464 ? . 7_656
H(23) P(5) 3.238 ? . .
H(23) F(2) 2.868 ? . .
H(23) F(3) 2.724 ? . .
H(23) F(4) 2.403 ? . .
H(23) H(4) 3.176 ? . 7_656
H(23) H(5) 3.580 ? . 7_656
H(23) H(22) 2.979 ? . 7_656
H(23) H(34) 2.866 ? . 5_555
H(23) H(35) 3.491 ? . 5_555
H(24) F(2) 2.645 ? . .
H(24) F(3) 3.493 ? . .
H(24) H(10) 3.523 ? . 4_554
H(24) H(35) 3.018 ? . 5_555
H(26) C(26) 3.450 ? . 3_756
H(26) H(26) 2.586 ? . 3_756
H(26) H(27) 3.525 ? . 3_756
H(27) C(13) 3.031 ? . 3_756
H(27) C(14) 2.814 ? . 3_756
H(27) C(15) 2.994 ? . 3_756
H(27) C(16) 3.365 ? . 3_756
H(27) C(17) 3.534 ? . 3_756
H(27) C(18) 3.379 ? . 3_756
H(27) H(8) 3.157 ? . 4_554
H(27) H(9) 3.480 ? . 4_554
H(27) H(14) 3.147 ? . 3_756
H(27) H(15) 3.404 ? . 3_756
H(27) H(26) 3.525 ? . 3_756
H(28) F(1) 3.518 ? . 8_555
H(28) C(41) 3.280 ? . 5_555
H(28) H(9) 3.415 ? . 4_554
H(28) H(41) 3.003 ? . 5_555
H(28) H(52) 3.452 ? . 3_756
H(28) H(53) 3.333 ? . 3_756
H(29) F(1) 2.829 ? . 8_555
H(29) C(35) 3.463 ? . 5_555
H(29) C(36) 3.225 ? . 5_555
H(29) C(41) 3.549 ? . 5_555
H(29) C(42) 3.301 ? . 5_555
H(29) H(35) 3.296 ? . 5_555
H(29) H(36) 2.857 ? . 5_555
H(29) H(41) 3.392 ? . 5_555
H(29) H(42) 2.942 ? . 5_555
H(30) C(35) 3.360 ? . 5_555
H(30) H(35) 2.868 ? . 5_555
H(33) C(46) 3.457 ? . 3_656
H(33) C(47) 3.155 ? . 3_656
H(33) C(60) 3.230 ? . 3_656
H(33) H(46) 3.527 ? . 3_656
H(33) H(47) 3.025 ? . 3_656
H(33) H(59) 3.576 ? . 3_656
H(33) H(60) 2.900 ? . 3_656
H(34) F(3) 3.375 ? . 5_445
H(34) C(22) 3.478 ? . 5_445
H(34) C(23) 3.052 ? . 5_445
H(34) H(4) 3.027 ? . 3_656
H(34) H(5) 3.225 ? . 3_656
H(34) H(22) 3.600 ? . 5_445
H(34) H(23) 2.866 ? . 5_445
H(34) H(59) 3.350 ? . 3_656
H(35) F(3) 3.117 ? . 5_445
H(35) C(23) 3.592 ? . 5_445
H(35) C(24) 3.330 ? . 5_445
H(35) C(29) 3.430 ? . 5_445
H(35) C(30) 3.198 ? . 5_445
H(35) H(10) 3.493 ? . 8_444
H(35) H(23) 3.491 ? . 5_445
H(35) H(24) 3.018 ? . 5_445
H(35) H(29) 3.296 ? . 5_445
H(35) H(30) 2.868 ? . 5_445
H(36) C(29) 3.397 ? . 5_445
H(36) H(29) 2.857 ? . 5_445
H(39) F(3) 3.412 ? . 6_645
H(39) F(6) 3.503 ? . 6_645
H(39) C(10) 3.471 ? . 7_646
H(39) H(9) 3.564 ? . 7_646
H(39) H(10) 2.834 ? . 7_646
H(40) F(6) 2.970 ? . 6_645
H(40) C(10) 3.148 ? . 7_646
H(40) C(11) 3.505 ? . 7_646
H(40) C(53) 3.538 ? . 7_646
H(40) H(10) 2.940 ? . 7_646
H(40) H(11) 3.559 ? . 7_646
H(40) H(41) 3.358 ? . 7_646
H(40) H(53) 2.637 ? . 7_646
H(41) P(5) 3.466 ? . 4_555
H(41) F(1) 2.644 ? . 4_555
H(41) F(6) 2.559 ? . 4_555
H(41) C(52) 3.374 ? . 7_646
H(41) C(53) 3.349 ? . 7_646
H(41) H(28) 3.003 ? . 5_445
H(41) H(29) 3.392 ? . 5_445
H(41) H(40) 3.358 ? . 7_646
H(41) H(52) 2.780 ? . 7_646
H(41) H(53) 2.731 ? . 7_646
H(42) P(5) 3.382 ? . 4_555
H(42) F(1) 3.032 ? . 4_555
H(42) F(5) 2.460 ? . 4_555
H(42) F(6) 2.896 ? . 4_555
H(42) H(29) 2.942 ? . 5_445
H(44) F(5) 2.668 ? . 4_555
H(45) F(5) 3.461 ? . 4_555
H(45) C(56) 2.834 ? . 4_555
H(45) C(57) 2.807 ? . 4_555
H(45) H(11) 3.545 ? . .
H(45) H(16) 3.522 ? . 4_555
H(45) H(50) 3.476 ? . 4_555
H(45) H(56) 2.803 ? . 4_555
H(45) H(57) 2.744 ? . 4_555
H(46) C(3) 3.518 ? . .
H(46) C(4) 3.448 ? . .
H(46) C(51) 3.527 ? . 4_555
H(46) H(12) 3.033 ? . .
H(46) H(15) 3.325 ? . 4_555
H(46) H(16) 3.062 ? . 4_555
H(46) H(33) 3.527 ? . 3_656
H(46) H(50) 3.388 ? . 4_555
H(46) H(51) 3.161 ? . 4_555
H(47) C(5) 2.970 ? . .
H(47) C(6) 3.074 ? . .
H(47) H(5) 2.939 ? . .
H(47) H(6) 3.124 ? . .
H(47) H(12) 3.061 ? . .
H(47) H(33) 3.025 ? . 3_656
H(50) H(45) 3.476 ? . 4_554
H(50) H(46) 3.388 ? . 4_554
H(51) F(3) 3.200 ? . 6_645
H(51) C(3) 3.404 ? . 4_554
H(51) C(4) 3.034 ? . 4_554
H(51) H(3) 3.212 ? . 4_554
H(51) H(4) 2.523 ? . 4_554
H(51) H(15) 3.411 ? . .
H(51) H(46) 3.161 ? . 4_554
H(52) P(5) 3.368 ? . 6_645
H(52) F(1) 2.395 ? . 6_645
H(52) F(3) 2.800 ? . 6_645
H(52) F(6) 3.230 ? . 6_645
H(52) C(3) 3.388 ? . 4_554
H(52) H(3) 2.641 ? . 4_554
H(52) H(4) 3.145 ? . 4_554
H(52) H(15) 3.303 ? . .
H(52) H(28) 3.452 ? . 3_756
H(52) H(41) 2.780 ? . 7_646
H(53) C(40) 3.271 ? . 7_646
H(53) C(41) 3.320 ? . 7_646
H(53) H(14) 2.933 ? . .
H(53) H(15) 3.558 ? . .
H(53) H(28) 3.333 ? . 3_756
H(53) H(40) 2.637 ? . 7_646
H(53) H(41) 2.731 ? . 7_646
H(54) C(11) 3.247 ? . .
H(54) C(12) 3.133 ? . .
H(54) H(11) 2.907 ? . .
H(54) H(12) 2.700 ? . .
H(54) H(14) 2.937 ? . .
H(56) C(14) 3.195 ? . .
H(56) C(15) 2.855 ? . .
H(56) C(16) 3.423 ? . .
H(56) H(6) 2.961 ? . .
H(56) H(14) 3.344 ? . .
H(56) H(15) 2.799 ? . .
H(56) H(45) 2.803 ? . 4_554
H(57) F(2) 2.582 ? . .
H(57) F(4) 3.311 ? . .
H(57) F(5) 3.118 ? . .
H(57) H(5) 3.489 ? . .
H(57) H(6) 3.026 ? . .
H(57) H(45) 2.744 ? . 4_554
H(58) P(5) 3.445 ? . .
H(58) F(2) 3.422 ? . .
H(58) F(4) 2.417 ? . .
H(58) F(5) 2.833 ? . .
H(58) C(21) 3.108 ? . 7_656
H(58) C(22) 2.971 ? . 7_656
H(58) H(5) 3.449 ? . .
H(58) H(21) 2.668 ? . 7_656
H(58) H(22) 2.389 ? . 7_656
H(59) H(21) 3.543 ? . 7_656
H(59) H(22) 3.464 ? . 7_656
H(59) H(33) 3.576 ? . 3_656
H(59) H(34) 3.350 ? . 3_656
H(60) H(33) 2.900 ? . 3_656

loop_
_geom_torsion_atom_site_label_1
_geom_torsion_atom_site_label_2
_geom_torsion_atom_site_label_3
_geom_torsion_atom_site_label_4
_geom_torsion
_geom_torsion_publ_flag
_geom_torsion_site_symmetry_1
_geom_torsion_site_symmetry_2
_geom_torsion_site_symmetry_3
_geom_torsion_site_symmetry_4
P(1) Ag(1) P(1) C(1) 155.85(11) ? . . 2_756 2_756
P(1) Ag(1) P(1) C(7) 29.02(16) ? . . 2_756 2_756
P(1) Ag(1) P(1) C(13) -93.92(9) ? . . 2_756 2_756
P(1) Ag(1) P(1) C(1) 155.85(11) ? 2_756 . . .
P(1) Ag(1) P(1) C(7) 29.02(16) ? 2_756 . . .
P(1) Ag(1) P(1) C(13) -93.92(9) ? 2_756 . . .
P(1) Ag(1) P(2) C(18) -29.38(11) ? . . . .
P(1) Ag(1) P(2) C(19) 82.25(9) ? . . . .
P(1) Ag(1) P(2) C(25) -147.72(10) ? . . . .
P(2) Ag(1) P(1) C(1) -78.81(11) ? . . . .
P(2) Ag(1) P(1) C(7) 154.36(15) ? . . . .
P(2) Ag(1) P(1) C(13) 31.42(9) ? . . . .
P(1) Ag(1) P(2) C(18) 106.06(11) ? . . 2_756 2_756
P(1) Ag(1) P(2) C(19) -142.31(9) ? . . 2_756 2_756
P(1) Ag(1) P(2) C(25) -12.28(10) ? . . 2_756 2_756
P(2) Ag(1) P(1) C(1) 47.62(11) ? 2_756 . . .
P(2) Ag(1) P(1) C(7) -79.21(15) ? 2_756 . . .
P(2) Ag(1) P(1) C(13) 157.85(8) ? 2_756 . . .
P(1) Ag(1) P(2) C(18) 106.06(11) ? 2_756 . . .
P(1) Ag(1) P(2) C(19) -142.31(9) ? 2_756 . . .
P(1) Ag(1) P(2) C(25) -12.28(10) ? 2_756 . . .
P(2) Ag(1) P(1) C(1) 47.62(11) ? . . 2_756 2_756
P(2) Ag(1) P(1) C(7) -79.21(15) ? . . 2_756 2_756
P(2) Ag(1) P(1) C(13) 157.85(8) ? . . 2_756 2_756
P(1) Ag(1) P(2) C(18) -29.38(11) ? 2_756 . 2_756 2_756
P(1) Ag(1) P(2) C(19) 82.25(9) ? 2_756 . 2_756 2_756
P(1) Ag(1) P(2) C(25) -147.72(10) ? 2_756 . 2_756 2_756
P(2) Ag(1) P(1) C(1) -78.81(11) ? 2_756 . 2_756 2_756
P(2) Ag(1) P(1) C(7) 154.36(15) ? 2_756 . 2_756 2_756
P(2) Ag(1) P(1) C(13) 31.42(9) ? 2_756 . 2_756 2_756
P(2) Ag(1) P(2) C(18) -152.17(11) ? . . 2_756 2_756
P(2) Ag(1) P(2) C(19) -40.54(10) ? . . 2_756 2_756
P(2) Ag(1) P(2) C(25) 89.50(10) ? . . 2_756 2_756
P(2) Ag(1) P(2) C(18) -152.17(11) ? 2_756 . . .
P(2) Ag(1) P(2) C(19) -40.54(10) ? 2_756 . . .
P(2) Ag(1) P(2) C(25) 89.50(10) ? 2_756 . . .
P(3) Ag(2) P(3) C(31) -87.17(11) ? . . 2_655 2_655
P(3) Ag(2) P(3) C(37) 41.45(9) ? . . 2_655 2_655
P(3) Ag(2) P(3) C(43) 154.25(12) ? . . 2_655 2_655
P(3) Ag(2) P(3) C(31) -87.17(11) ? 2_655 . . .
P(3) Ag(2) P(3) C(37) 41.45(9) ? 2_655 . . .
P(3) Ag(2) P(3) C(43) 154.25(12) ? 2_655 . . .
P(3) Ag(2) P(4) C(48) -29.36(9) ? . . . .
P(3) Ag(2) P(4) C(49) 80.77(11) ? . . . .
P(3) Ag(2) P(4) C(55) -150.48(16) ? . . . .
P(4) Ag(2) P(3) C(31) 145.67(11) ? . . . .
P(4) Ag(2) P(3) C(37) -85.71(9) ? . . . .
P(4) Ag(2) P(3) C(43) 27.09(12) ? . . . .
P(3) Ag(2) P(4) C(48) -145.35(9) ? . . 2_655 2_655
P(3) Ag(2) P(4) C(49) -35.22(11) ? . . 2_655 2_655
P(3) Ag(2) P(4) C(55) 93.53(16) ? . . 2_655 2_655
P(4) Ag(2) P(3) C(31) 10.35(11) ? 2_655 . . .
P(4) Ag(2) P(3) C(37) 138.98(9) ? 2_655 . . .
P(4) Ag(2) P(3) C(43) -108.22(12) ? 2_655 . . .
P(3) Ag(2) P(4) C(48) -145.35(9) ? 2_655 . . .
P(3) Ag(2) P(4) C(49) -35.22(11) ? 2_655 . . .
P(3) Ag(2) P(4) C(55) 93.53(16) ? 2_655 . . .
P(4) Ag(2) P(3) C(31) 10.35(11) ? . . 2_655 2_655
P(4) Ag(2) P(3) C(37) 138.98(9) ? . . 2_655 2_655
P(4) Ag(2) P(3) C(43) -108.22(12) ? . . 2_655 2_655
P(3) Ag(2) P(4) C(48) -29.36(9) ? 2_655 . 2_655 2_655
P(3) Ag(2) P(4) C(49) 80.77(11) ? 2_655 . 2_655 2_655
P(3) Ag(2) P(4) C(55) -150.48(16) ? 2_655 . 2_655 2_655
P(4) Ag(2) P(3) C(31) 145.67(11) ? 2_655 . 2_655 2_655
P(4) Ag(2) P(3) C(37) -85.71(9) ? 2_655 . 2_655 2_655
P(4) Ag(2) P(3) C(43) 27.09(12) ? 2_655 . 2_655 2_655
P(4) Ag(2) P(4) C(48) 102.51(9) ? . . 2_655 2_655
P(4) Ag(2) P(4) C(49) -147.36(11) ? . . 2_655 2_655
P(4) Ag(2) P(4) C(55) -18.61(17) ? . . 2_655 2_655
P(4) Ag(2) P(4) C(48) 102.51(9) ? 2_655 . . .
P(4) Ag(2) P(4) C(49) -147.36(11) ? 2_655 . . .
P(4) Ag(2) P(4) C(55) -18.61(17) ? 2_655 . . .
Ag(1) P(1) C(1) C(2) -60.7(2) ? . . . .
Ag(1) P(1) C(1) C(6) 115.3(2) ? . . . .
Ag(1) P(1) C(7) C(8) -11.6(3) ? . . . .
Ag(1) P(1) C(7) C(12) 163.2(2) ? . . . .
Ag(1) P(1) C(13) C(14) 153.4(2) ? . . . .
Ag(1) P(1) C(13) C(18) -30.0(2) ? . . . .
C(1) P(1) C(7) C(8) -142.2(2) ? . . . .
C(1) P(1) C(7) C(12) 32.6(3) ? . . . .
C(7) P(1) C(1) C(2) 76.1(2) ? . . . .
C(7) P(1) C(1) C(6) -107.8(2) ? . . . .
C(1) P(1) C(13) C(14) -88.8(2) ? . . . .
C(1) P(1) C(13) C(18) 87.8(2) ? . . . .
C(13) P(1) C(1) C(2) -172.3(2) ? . . . .
C(13) P(1) C(1) C(6) 3.7(2) ? . . . .
C(7) P(1) C(13) C(14) 20.2(2) ? . . . .
C(7) P(1) C(13) C(18) -163.2(2) ? . . . .
C(13) P(1) C(7) C(8) 110.0(3) ? . . . .
C(13) P(1) C(7) C(12) -75.2(3) ? . . . .
Ag(1) P(2) C(18) C(13) 22.6(2) ? . . . .
Ag(1) P(2) C(18) C(17) -158.2(2) ? . . . .
Ag(1) P(2) C(19) C(20) 10.6(2) ? . . . .
Ag(1) P(2) C(19) C(24) -165.1(2) ? . . . .
Ag(1) P(2) C(25) C(26) 72.07(19) ? . . . .
Ag(1) P(2) C(25) C(30) -100.15(19) ? . . . .
C(18) P(2) C(19) C(20) 122.2(2) ? . . . .
C(18) P(2) C(19) C(24) -53.5(3) ? . . . .
C(19) P(2) C(18) C(13) -95.6(2) ? . . . .
C(19) P(2) C(18) C(17) 83.6(2) ? . . . .
C(18) P(2) C(25) C(26) -45.8(2) ? . . . .
C(18) P(2) C(25) C(30) 141.94(19) ? . . . .
C(25) P(2) C(18) C(13) 153.5(2) ? . . . .
C(25) P(2) C(18) C(17) -27.3(2) ? . . . .
C(19) P(2) C(25) C(26) -155.11(18) ? . . . .
C(19) P(2) C(25) C(30) 32.7(2) ? . . . .
C(25) P(2) C(19) C(20) -127.9(2) ? . . . .
C(25) P(2) C(19) C(24) 56.4(2) ? . . . .
Ag(2) P(3) C(31) C(32) -69.8(2) ? . . . .
Ag(2) P(3) C(31) C(36) 103.05(19) ? . . . .
Ag(2) P(3) C(37) C(38) -10.1(2) ? . . . .
Ag(2) P(3) C(37) C(42) 166.8(2) ? . . . .
Ag(2) P(3) C(43) C(44) 159.3(2) ? . . . .
Ag(2) P(3) C(43) C(48) -20.2(2) ? . . . .
C(31) P(3) C(37) C(38) 127.7(2) ? . . . .
C(31) P(3) C(37) C(42) -55.4(2) ? . . . .
C(37) P(3) C(31) C(32) 159.62(18) ? . . . .
C(37) P(3) C(31) C(36) -27.5(2) ? . . . .
C(31) P(3) C(43) C(44) 27.6(2) ? . . . .
C(31) P(3) C(43) C(48) -151.8(2) ? . . . .
C(43) P(3) C(31) C(32) 49.0(2) ? . . . .
C(43) P(3) C(31) C(36) -138.08(19) ? . . . .
C(37) P(3) C(43) C(44) -83.8(3) ? . . . .
C(37) P(3) C(43) C(48) 96.8(2) ? . . . .
C(43) P(3) C(37) C(38) -122.5(2) ? . . . .
C(43) P(3) C(37) C(42) 54.3(3) ? . . . .
Ag(2) P(4) C(48) C(43) 29.2(2) ? . . . .
Ag(2) P(4) C(48) C(47) -153.7(2) ? . . . .
Ag(2) P(4) C(49) C(50) 57.7(2) ? . . . .
Ag(2) P(4) C(49) C(54) -115.3(2) ? . . . .
Ag(2) P(4) C(55) C(56) -135.0(2) ? . . . .
Ag(2) P(4) C(55) C(60) 43.6(3) ? . . . .
C(48) P(4) C(49) C(50) 169.6(2) ? . . . .
C(48) P(4) C(49) C(54) -3.4(2) ? . . . .
C(49) P(4) C(48) C(43) -85.2(2) ? . . . .
C(49) P(4) C(48) C(47) 91.9(2) ? . . . .
C(48) P(4) C(55) C(56) 103.2(2) ? . . . .
C(48) P(4) C(55) C(60) -78.2(2) ? . . . .
C(55) P(4) C(48) C(43) 163.7(2) ? . . . .
C(55) P(4) C(48) C(47) -19.2(2) ? . . . .
C(49) P(4) C(55) C(56) -5.3(2) ? . . . .
C(49) P(4) C(55) C(60) 173.3(2) ? . . . .
C(55) P(4) C(49) C(50) -81.2(2) ? . . . .
C(55) P(4) C(49) C(54) 105.8(2) ? . . . .
P(1) C(1) C(2) C(3) 176.4(2) ? . . . .
P(1) C(1) C(6) C(5) -176.2(2) ? . . . .
C(2) C(1) C(6) C(5) -0.2(4) ? . . . .
C(6) C(1) C(2) C(3) 0.2(4) ? . . . .
C(1) C(2) C(3) C(4) -0.7(5) ? . . . .
C(2) C(3) C(4) C(5) 1.2(5) ? . . . .
C(3) C(4) C(5) C(6) -1.2(5) ? . . . .
C(4) C(5) C(6) C(1) 0.7(4) ? . . . .
P(1) C(7) C(8) C(9) 178.1(3) ? . . . .
P(1) C(7) C(12) C(11) -177.7(2) ? . . . .
C(8) C(7) C(12) C(11) -3.0(5) ? . . . .
C(12) C(7) C(8) C(9) 3.1(5) ? . . . .
C(7) C(8) C(9) C(10) -1.7(6) ? . . . .
C(8) C(9) C(10) C(11) -0.0(5) ? . . . .
C(9) C(10) C(11) C(12) 0.2(5) ? . . . .
C(10) C(11) C(12) C(7) 1.3(5) ? . . . .
P(1) C(13) C(14) C(15) 175.7(2) ? . . . .
P(1) C(13) C(18) P(2) 4.6(3) ? . . . .
P(1) C(13) C(18) C(17) -174.6(2) ? . . . .
C(14) C(13) C(18) P(2) -178.7(2) ? . . . .
C(14) C(13) C(18) C(17) 2.0(4) ? . . . .
C(18) C(13) C(14) C(15) -0.8(4) ? . . . .
C(13) C(14) C(15) C(16) -1.0(4) ? . . . .
C(14) C(15) C(16) C(17) 1.5(5) ? . . . .
C(15) C(16) C(17) C(18) -0.3(5) ? . . . .
C(16) C(17) C(18) P(2) 179.3(2) ? . . . .
C(16) C(17) C(18) C(13) -1.5(4) ? . . . .
P(2) C(19) C(20) C(21) -174.7(2) ? . . . .
P(2) C(19) C(24) C(23) 174.8(2) ? . . . .
C(20) C(19) C(24) C(23) -0.9(4) ? . . . .
C(24) C(19) C(20) C(21) 1.2(4) ? . . . .
C(19) C(20) C(21) C(22) -0.6(4) ? . . . .
C(20) C(21) C(22) C(23) -0.5(5) ? . . . .
C(21) C(22) C(23) C(24) 0.8(5) ? . . . .
C(22) C(23) C(24) C(19) -0.1(4) ? . . . .
P(2) C(25) C(26) C(27) -172.87(19) ? . . . .
P(2) C(25) C(30) C(29) 172.3(2) ? . . . .
C(26) C(25) C(30) C(29) -0.0(3) ? . . . .
C(30) C(25) C(26) C(27) -0.5(3) ? . . . .
C(25) C(26) C(27) C(28) 0.3(4) ? . . . .
C(26) C(27) C(28) C(29) 0.6(4) ? . . . .
C(27) C(28) C(29) C(30) -1.1(4) ? . . . .
C(28) C(29) C(30) C(25) 0.8(4) ? . . . .
P(3) C(31) C(32) C(33) 174.5(2) ? . . . .
P(3) C(31) C(36) C(35) -173.4(2) ? . . . .
C(32) C(31) C(36) C(35) -0.5(3) ? . . . .
C(36) C(31) C(32) C(33) 1.5(3) ? . . . .
C(31) C(32) C(33) C(34) -1.4(4) ? . . . .
C(32) C(33) C(34) C(35) 0.3(4) ? . . . .
C(33) C(34) C(35) C(36) 0.7(4) ? . . . .
C(34) C(35) C(36) C(31) -0.5(4) ? . . . .
P(3) C(37) C(38) C(39) 176.2(2) ? . . . .
P(3) C(37) C(42) C(41) -176.4(2) ? . . . .
C(38) C(37) C(42) C(41) 0.5(4) ? . . . .
C(42) C(37) C(38) C(39) -0.8(4) ? . . . .
C(37) C(38) C(39) C(40) 0.5(4) ? . . . .
C(38) C(39) C(40) C(41) 0.2(5) ? . . . .
C(39) C(40) C(41) C(42) -0.6(5) ? . . . .
C(40) C(41) C(42) C(37) 0.2(4) ? . . . .
P(3) C(43) C(44) C(45) -177.8(2) ? . . . .
P(3) C(43) C(48) P(4) -5.4(3) ? . . . .
P(3) C(43) C(48) C(47) 177.4(2) ? . . . .
C(44) C(43) C(48) P(4) 175.1(2) ? . . . .
C(44) C(43) C(48) C(47) -2.1(4) ? . . . .
C(48) C(43) C(44) C(45) 1.6(4) ? . . . .
C(43) C(44) C(45) C(46) 0.2(5) ? . . . .
C(44) C(45) C(46) C(47) -1.6(5) ? . . . .
C(45) C(46) C(47) C(48) 1.2(5) ? . . . .
C(46) C(47) C(48) P(4) -176.4(2) ? . . . .
C(46) C(47) C(48) C(43) 0.7(4) ? . . . .
P(4) C(49) C(50) C(51) -173.1(2) ? . . . .
P(4) C(49) C(54) C(53) 172.3(2) ? . . . .
C(50) C(49) C(54) C(53) -0.6(4) ? . . . .
C(54) C(49) C(50) C(51) 0.1(4) ? . . . .
C(49) C(50) C(51) C(52) 0.7(5) ? . . . .
C(50) C(51) C(52) C(53) -1.0(5) ? . . . .
C(51) C(52) C(53) C(54) 0.5(5) ? . . . .
C(52) C(53) C(54) C(49) 0.3(4) ? . . . .
P(4) C(55) C(56) C(57) 176.2(2) ? . . . .
P(4) C(55) C(60) C(59) -177.1(2) ? . . . .
C(56) C(55) C(60) C(59) 1.6(4) ? . . . .
C(60) C(55) C(56) C(57) -2.4(4) ? . . . .
C(55) C(56) C(57) C(58) 0.7(5) ? . . . .
C(56) C(57) C(58) C(59) 1.8(5) ? . . . .
C(57) C(58) C(59) C(60) -2.6(6) ? . . . .
C(58) C(59) C(60) C(55) 0.9(5) ? . . . .
